data_4024939
loop_
_publ_author_name
'Bret R. Van Ausdall'
'Jeremy L. Glass'
'Kelly M. Wiggins'
'Atta M. Aarif'
'Janis Louie'

_publ_section_title
;
A Systematic Investigation of Factors Influencing the Decarboxylation of
Imidazolium Carboxylates
;
_journal_name_full 'Journal of Organic Chemistry'
_journal_page_first 7935
_journal_page_last 7942
_journal_paper_doi 10.1021/jo901791k
_journal_volume 74
_journal_year 2009
_chemical_formula_moiety 'C28 H38 N2 O2,C2 H3 N'
_chemical_formula_sum 'C30 H41 N3 O2'
_chemical_formula_weight 475.66
_chemical_name_systematic
; 
 ? 
;
_space_group_IT_number 14
_symmetry_cell_setting monoclinic
_symmetry_space_group_name_Hall '-P 2ybc'
_symmetry_space_group_name_H-M 'P 1 21/c 1'
_atom_sites_solution_hydrogens geom
_atom_sites_solution_primary direct
_atom_sites_solution_secondary difmap
_audit_creation_method SHELXL-97
_cell_angle_alpha 90.00
_cell_angle_beta 110.0289(17)
_cell_angle_gamma 90.00
_cell_formula_units_Z 4
_cell_length_a 13.0159(4)
_cell_length_b 16.1571(5)
_cell_length_c 14.0635(3)
_cell_measurement_reflns_used 19714
_cell_measurement_temperature 150(1)
_cell_measurement_theta_max 27.485
_cell_measurement_theta_min 1.018
_cell_volume 2778.67(13)
_computing_cell_refinement DENZO-SMN
_computing_data_collection 'Nonius COLLECT'
_computing_data_reduction DENZO-SMN
_computing_molecular_graphics 'WinGX, Ortep3'
_computing_structure_refinement 'SHELXL-97 (Sheldrick, 1997)'
_computing_structure_solution SIR97
_diffrn_ambient_temperature 150(1)
_diffrn_measured_fraction_theta_full 0.998
_diffrn_measured_fraction_theta_max 0.998
_diffrn_measurement_device_type 'Nonius KappaCCD Diffractometer'
_diffrn_measurement_method 'Phi and Omega scan'
_diffrn_radiation_monochromator graphite
_diffrn_radiation_source 'fine-focus sealed tube'
_diffrn_radiation_type MoK\a
_diffrn_radiation_wavelength 0.71073
_diffrn_reflns_av_R_equivalents 0.0351
_diffrn_reflns_av_sigmaI/netI 0.0664
_diffrn_reflns_limit_h_max 16
_diffrn_reflns_limit_h_min -16
_diffrn_reflns_limit_k_max 19
_diffrn_reflns_limit_k_min -20
_diffrn_reflns_limit_l_max 18
_diffrn_reflns_limit_l_min -18
_diffrn_reflns_number 11038
_diffrn_reflns_theta_full 27.48
_diffrn_reflns_theta_max 27.48
_diffrn_reflns_theta_min 1.99
_exptl_absorpt_coefficient_mu 0.071
_exptl_absorpt_correction_T_max 0.9929
_exptl_absorpt_correction_T_min 0.9769
_exptl_absorpt_correction_type multi-scan
_exptl_absorpt_process_details 'DENZO-SMN (Otwinowski & Minor, 1997)'
_exptl_crystal_colour colorless
_exptl_crystal_density_diffrn 1.137
_exptl_crystal_density_method 'not measured'
_exptl_crystal_description plate
_exptl_crystal_F_000 1032
_exptl_crystal_size_max 0.33
_exptl_crystal_size_mid 0.23
_exptl_crystal_size_min 0.10
_refine_diff_density_max 0.199
_refine_diff_density_min -0.209
_refine_diff_density_rms 0.043
_refine_ls_extinction_coef 0.0133(12)
_refine_ls_extinction_expression Fc^*^=kFc[1+0.001xFc^2^\l^3^/sin(2\q)]^-1/4^
_refine_ls_extinction_method SHELXL
_refine_ls_goodness_of_fit_ref 1.012
_refine_ls_hydrogen_treatment refall
_refine_ls_matrix_type full
_refine_ls_number_parameters 481
_refine_ls_number_reflns 6359
_refine_ls_number_restraints 0
_refine_ls_restrained_S_all 1.012
_refine_ls_R_factor_all 0.0947
_refine_ls_R_factor_gt 0.0503
_refine_ls_shift/su_max 0.001
_refine_ls_shift/su_mean 0.000
_refine_ls_structure_factor_coef Fsqd
_refine_ls_weighting_details 'calc w=1/[\s^2^(Fo^2^)+(0.0580P)^2^+0.2182P] where P=(Fo^2^+2Fc^2^)/3'
_refine_ls_weighting_scheme calc
_refine_ls_wR_factor_gt 0.1096
_refine_ls_wR_factor_ref 0.1296
_reflns_number_gt 4023
_reflns_number_total 6359
_reflns_threshold_expression >2sigma(I)
_cod_data_source_file jo901791k_si_006.cif
_cod_data_source_block jl030
_cod_depositor_comments
;
The following automatic conversions were performed:
'_exptl_absorpt_correction_type' value 'Multi-scan' changed to
'multi-scan' according to
'/home/saulius/struct/CIF-dictionaries/cif_core.dic' dictionary named
'cif_core.dic' version 2.4.1 from 2010-06-29.

Automatic conversion script
Id: cif_fix_enum 1527 2010-12-29 10:47:43Z saulius 
;
_cod_original_sg_symbol_H-M P21/c
_cod_database_code 4024939

loop_
_symmetry_equiv_pos_as_xyz
'x, y, z'
'-x, y+1/2, -z+1/2'
'-x, -y, -z'
'x, -y-1/2, z-1/2'

loop_
_atom_site_label
_atom_site_type_symbol
_atom_site_fract_x
_atom_site_fract_y
_atom_site_fract_z
_atom_site_U_iso_or_equiv
_atom_site_adp_type
_atom_site_occupancy
_atom_site_symmetry_multiplicity
_atom_site_calc_flag
_atom_site_refinement_flags
_atom_site_disorder_assembly
_atom_site_disorder_group
O1 O 0.09665(10) 0.28719(8) 1.03407(8) 0.0414(3) Uani 1 1 d . . .
O2 O 0.26429(10) 0.33635(9) 1.05147(9) 0.0441(3) Uani 1 1 d . . .
N1 N 0.06817(10) 0.31761(8) 0.81896(9) 0.0249(3) Uani 1 1 d . . .
N2 N 0.62061(17) 0.07287(16) 0.78038(18) 0.0820(7) Uani 1 1 d . . .
N3 N 0.21082(10) 0.23564(8) 0.86045(9) 0.0254(3) Uani 1 1 d . . .
C2 C 0.15196(12) 0.28675(10) 0.89379(11) 0.0245(3) Uani 1 1 d . . .
C4 C 0.16631(13) 0.22867(12) 0.74869(11) 0.0284(4) Uani 1 1 d . . .
C5 C 0.06445(14) 0.28367(11) 0.72008(12) 0.0296(4) Uani 1 1 d . . .
C6 C 0.17372(13) 0.30609(11) 1.00584(11) 0.0298(4) Uani 1 1 d . . .
C7 C -0.00158(12) 0.38278(10) 0.83303(11) 0.0258(3) Uani 1 1 d . . .
C8 C 0.03577(12) 0.46460(10) 0.83866(11) 0.0278(4) Uani 1 1 d . . .
C9 C -0.02741(14) 0.52555(11) 0.86252(12) 0.0311(4) Uani 1 1 d . . .
C10 C -0.12585(14) 0.50628(11) 0.87473(12) 0.0327(4) Uani 1 1 d . . .
C11 C -0.16270(14) 0.42533(11) 0.86345(12) 0.0313(4) Uani 1 1 d . . .
C12 C -0.10169(12) 0.36141(10) 0.84332(11) 0.0278(4) Uani 1 1 d . . .
C13 C 0.13802(13) 0.48944(11) 0.81629(12) 0.0321(4) Uani 1 1 d . . .
C14 C 0.22736(17) 0.52530(16) 0.90843(15) 0.0473(5) Uani 1 1 d . . .
C15 C 0.10846(17) 0.55159(13) 0.72869(15) 0.0400(4) Uani 1 1 d . . .
C16 C -0.14440(14) 0.27337(11) 0.83175(13) 0.0315(4) Uani 1 1 d . . .
C17 C -0.17767(19) 0.24610(15) 0.92123(16) 0.0449(5) Uani 1 1 d . . .
C18 C -0.24032(17) 0.26441(14) 0.73162(15) 0.0430(5) Uani 1 1 d . . .
C19 C 0.31167(12) 0.19571(10) 0.92039(11) 0.0270(4) Uani 1 1 d . . .
C20 C 0.30643(13) 0.11834(11) 0.96281(11) 0.0294(4) Uani 1 1 d . . .
C21 C 0.40562(14) 0.08201(12) 1.02121(13) 0.0356(4) Uani 1 1 d . . .
C22 C 0.50395(15) 0.12071(13) 1.03330(14) 0.0399(4) Uani 1 1 d . . .
C23 C 0.50665(15) 0.19601(12) 0.98793(14) 0.0395(4) Uani 1 1 d . . .
C24 C 0.41029(13) 0.23609(11) 0.93037(12) 0.0322(4) Uani 1 1 d . . .
C25 C 0.19955(14) 0.07455(11) 0.95002(14) 0.0358(4) Uani 1 1 d . . .
C26 C 0.1719(2) 0.08089(17) 1.0473(2) 0.0556(6) Uani 1 1 d . . .
C27 C 0.20057(18) -0.01595(13) 0.91948(16) 0.0443(5) Uani 1 1 d . . .
C28 C 0.41579(15) 0.31893(12) 0.88142(14) 0.0398(4) Uani 1 1 d . . .
C29 C 0.4838(2) 0.38169(16) 0.9586(2) 0.0581(6) Uani 1 1 d . . .
C30 C 0.4589(2) 0.30879(17) 0.79342(19) 0.0555(6) Uani 1 1 d . . .
C31 C 0.52908(16) 0.06780(13) 0.76412(14) 0.0449(5) Uani 1 1 d . . .
C32 C 0.41374(16) 0.06076(17) 0.74613(17) 0.0490(5) Uani 1 1 d . . .
H4A H 0.2207(14) 0.2479(11) 0.7180(12) 0.028(4) Uiso 1 1 d . . .
H4B H 0.1499(14) 0.1707(13) 0.7297(13) 0.037(5) Uiso 1 1 d . . .
H5A H 0.0656(13) 0.3293(12) 0.6746(12) 0.031(4) Uiso 1 1 d . . .
H5B H -0.0035(15) 0.2504(12) 0.6897(13) 0.036(5) Uiso 1 1 d . . .
H9 H -0.0003(14) 0.5844(12) 0.8698(12) 0.032(4) Uiso 1 1 d . . .
H10 H -0.1690(15) 0.5506(13) 0.8917(13) 0.042(5) Uiso 1 1 d . . .
H11 H -0.2332(16) 0.4114(12) 0.8737(14) 0.046(5) Uiso 1 1 d . . .
H13 H 0.1715(14) 0.4383(12) 0.7934(13) 0.035(5) Uiso 1 1 d . . .
H14A H 0.2523(18) 0.4835(15) 0.9655(17) 0.065(7) Uiso 1 1 d . . .
H14B H 0.1975(17) 0.5768(15) 0.9348(16) 0.060(6) Uiso 1 1 d . . .
H14C H 0.2921(17) 0.5400(13) 0.8902(14) 0.049(6) Uiso 1 1 d . . .
H15A H 0.0502(16) 0.5276(13) 0.6655(15) 0.052(6) Uiso 1 1 d . . .
H15B H 0.0828(16) 0.6044(14) 0.7484(15) 0.052(6) Uiso 1 1 d . . .
H15C H 0.1759(16) 0.5639(12) 0.7100(14) 0.047(5) Uiso 1 1 d . . .
H16 H -0.0823(13) 0.2365(11) 0.8336(11) 0.026(4) Uiso 1 1 d . . .
H17A H -0.2026(16) 0.1859(15) 0.9119(15) 0.054(6) Uiso 1 1 d . . .
H17B H -0.2413(18) 0.2808(14) 0.9253(15) 0.056(6) Uiso 1 1 d . . .
H17C H -0.1139(19) 0.2511(14) 0.9851(18) 0.066(7) Uiso 1 1 d . . .
H18A H -0.3055(17) 0.3035(14) 0.7296(15) 0.055(6) Uiso 1 1 d . . .
H18B H -0.2157(18) 0.2817(14) 0.6719(18) 0.066(7) Uiso 1 1 d . . .
H18C H -0.2684(18) 0.2081(16) 0.7222(16) 0.063(7) Uiso 1 1 d . . .
H21 H 0.4067(15) 0.0296(13) 1.0558(14) 0.047(5) Uiso 1 1 d . . .
H22 H 0.5725(16) 0.0934(12) 1.0750(14) 0.047(5) Uiso 1 1 d . . .
H23 H 0.5764(17) 0.2225(12) 0.9949(15) 0.047(5) Uiso 1 1 d . . .
H25 H 0.1408(13) 0.1034(11) 0.8959(12) 0.029(4) Uiso 1 1 d . . .
H26 H 0.3403(16) 0.3412(12) 0.8525(13) 0.039(5) Uiso 1 1 d . . .
H26A H 0.1689(19) 0.1386(18) 1.0665(18) 0.079(8) Uiso 1 1 d . . .
H26B H 0.229(2) 0.0476(16) 1.1050(19) 0.074(7) Uiso 1 1 d . . .
H26C H 0.098(2) 0.0561(16) 1.0351(18) 0.077(8) Uiso 1 1 d . . .
H27A H 0.2568(17) -0.0464(13) 0.9761(15) 0.050(6) Uiso 1 1 d . . .
H27B H 0.2194(16) -0.0189(13) 0.8561(16) 0.056(6) Uiso 1 1 d . . .
H27C H 0.127(2) -0.0378(15) 0.9066(17) 0.069(7) Uiso 1 1 d . . .
H29A H 0.457(2) 0.3867(16) 1.017(2) 0.085(8) Uiso 1 1 d . . .
H29B H 0.4789(19) 0.4355(18) 0.9269(19) 0.076(8) Uiso 1 1 d . . .
H29C H 0.565(2) 0.3631(15) 0.9855(17) 0.069(7) Uiso 1 1 d . . .
H30A H 0.536(2) 0.2872(15) 0.8197(17) 0.067(7) Uiso 1 1 d . . .
H30B H 0.4581(17) 0.3624(16) 0.7619(17) 0.062(7) Uiso 1 1 d . . .
H30C H 0.409(2) 0.2689(16) 0.7411(19) 0.073(8) Uiso 1 1 d . . .
H32A H 0.394(2) 0.003(2) 0.7328(19) 0.093(9) Uiso 1 1 d . . .
H32B H 0.398(2) 0.0765(16) 0.811(2) 0.087(8) Uiso 1 1 d . . .
H32C H 0.372(2) 0.0947(16) 0.689(2) 0.078(8) Uiso 1 1 d . . .

loop_
_atom_site_aniso_label
_atom_site_aniso_U_11
_atom_site_aniso_U_22
_atom_site_aniso_U_33
_atom_site_aniso_U_23
_atom_site_aniso_U_13
_atom_site_aniso_U_12
O1 0.0412(7) 0.0562(9) 0.0297(6) 0.0013(5) 0.0161(5) 0.0019(6)
O2 0.0335(7) 0.0568(9) 0.0371(6) -0.0157(6) 0.0057(5) -0.0015(6)
N1 0.0257(7) 0.0254(8) 0.0228(6) -0.0014(5) 0.0073(5) 0.0035(6)
N2 0.0448(12) 0.0964(19) 0.1075(17) 0.0313(14) 0.0294(11) 0.0023(12)
N3 0.0240(7) 0.0294(8) 0.0218(6) -0.0019(5) 0.0065(5) 0.0032(6)
C2 0.0219(8) 0.0238(9) 0.0273(8) -0.0009(6) 0.0077(6) -0.0011(7)
C4 0.0274(9) 0.0340(11) 0.0227(8) -0.0019(7) 0.0072(6) 0.0034(7)
C5 0.0286(9) 0.0339(10) 0.0254(8) -0.0017(7) 0.0080(7) 0.0019(8)
C6 0.0311(9) 0.0308(10) 0.0262(8) -0.0009(7) 0.0079(7) 0.0074(7)
C7 0.0262(8) 0.0283(9) 0.0221(7) 0.0013(6) 0.0073(6) 0.0056(7)
C8 0.0249(8) 0.0291(10) 0.0274(8) 0.0008(7) 0.0064(6) 0.0026(7)
C9 0.0311(9) 0.0271(10) 0.0339(8) -0.0001(7) 0.0095(7) 0.0023(8)
C10 0.0330(9) 0.0324(10) 0.0342(9) 0.0020(7) 0.0134(7) 0.0079(8)
C11 0.0276(9) 0.0345(11) 0.0342(9) 0.0025(7) 0.0139(7) 0.0046(8)
C12 0.0274(8) 0.0302(10) 0.0257(7) 0.0030(6) 0.0089(6) 0.0022(7)
C13 0.0292(9) 0.0284(10) 0.0395(9) -0.0003(7) 0.0127(7) 0.0006(7)
C14 0.0334(11) 0.0612(15) 0.0446(11) -0.0002(11) 0.0098(9) -0.0096(10)
C15 0.0391(11) 0.0395(12) 0.0452(11) 0.0059(9) 0.0193(9) -0.0009(9)
C16 0.0275(9) 0.0293(10) 0.0389(9) 0.0014(7) 0.0126(7) 0.0026(7)
C17 0.0473(13) 0.0436(13) 0.0487(11) 0.0052(10) 0.0226(10) -0.0052(10)
C18 0.0399(11) 0.0377(12) 0.0452(11) -0.0019(9) 0.0067(9) -0.0056(10)
C19 0.0232(8) 0.0309(10) 0.0250(7) -0.0031(6) 0.0059(6) 0.0043(7)
C20 0.0280(9) 0.0322(10) 0.0284(8) 0.0009(7) 0.0100(6) 0.0049(7)
C21 0.0343(10) 0.0351(11) 0.0339(9) 0.0022(8) 0.0071(7) 0.0102(8)
C22 0.0281(10) 0.0450(12) 0.0403(9) -0.0008(8) 0.0035(8) 0.0099(9)
C23 0.0250(9) 0.0441(12) 0.0454(10) -0.0056(9) 0.0068(8) 0.0002(8)
C24 0.0281(9) 0.0342(10) 0.0332(9) -0.0039(7) 0.0087(7) 0.0027(7)
C25 0.0314(10) 0.0343(11) 0.0423(10) 0.0102(8) 0.0135(8) 0.0051(8)
C26 0.0645(16) 0.0475(15) 0.0736(16) 0.0012(12) 0.0478(13) -0.0008(12)
C27 0.0414(12) 0.0425(13) 0.0474(11) -0.0003(9) 0.0132(9) -0.0016(10)
C28 0.0305(10) 0.0368(11) 0.0491(10) 0.0016(8) 0.0097(8) -0.0023(8)
C29 0.0533(15) 0.0415(14) 0.0735(16) -0.0052(12) 0.0138(12) -0.0103(11)
C30 0.0534(14) 0.0547(16) 0.0644(14) 0.0115(12) 0.0281(12) -0.0033(12)
C31 0.0383(12) 0.0489(13) 0.0475(11) 0.0110(9) 0.0149(8) 0.0038(9)
C32 0.0333(11) 0.0599(16) 0.0501(12) 0.0043(11) 0.0095(9) 0.0042(10)

loop_
_atom_type_symbol
_atom_type_description
_atom_type_scat_dispersion_real
_atom_type_scat_dispersion_imag
_atom_type_scat_source
C C 0.0033 0.0016 'International Tables Vol C Tables 4.2.6.8 and 6.1.1.4'
H H 0.0000 0.0000 'International Tables Vol C Tables 4.2.6.8 and 6.1.1.4'
N N 0.0061 0.0033 'International Tables Vol C Tables 4.2.6.8 and 6.1.1.4'
O O 0.0106 0.0060 'International Tables Vol C Tables 4.2.6.8 and 6.1.1.4'

loop_
_geom_angle_atom_site_label_1
_geom_angle_atom_site_label_2
_geom_angle_atom_site_label_3
_geom_angle
_geom_angle_site_symmetry_1
_geom_angle_site_symmetry_3
_geom_angle_publ_flag
C2 N1 C7 123.28(12) . . ?
C2 N1 C5 111.07(12) . . ?
C7 N1 C5 125.29(12) . . ?
C2 N3 C19 126.49(13) . . ?
C2 N3 C4 111.20(13) . . ?
C19 N3 C4 122.11(12) . . ?
N3 C2 N1 111.94(13) . . ?
N3 C2 C6 124.60(13) . . ?
N1 C2 C6 123.41(13) . . ?
N3 C4 C5 102.91(12) . . ?
N3 C4 H4A 111.0(9) . . ?
C5 C4 H4A 112.7(10) . . ?
N3 C4 H4B 109.4(10) . . ?
C5 C4 H4B 113.3(11) . . ?
H4A C4 H4B 107.5(14) . . ?
N1 C5 C4 102.79(12) . . ?
N1 C5 H5A 109.4(10) . . ?
C4 C5 H5A 113.7(10) . . ?
N1 C5 H5B 109.9(10) . . ?
C4 C5 H5B 111.1(11) . . ?
H5A C5 H5B 109.6(14) . . ?
O2 C6 O1 131.78(15) . . ?
O2 C6 C2 114.97(14) . . ?
O1 C6 C2 113.24(14) . . ?
C8 C7 C12 122.89(14) . . ?
C8 C7 N1 118.18(13) . . ?
C12 C7 N1 118.90(14) . . ?
C9 C8 C7 117.24(15) . . ?
C9 C8 C13 119.50(15) . . ?
C7 C8 C13 123.22(15) . . ?
C10 C9 C8 121.15(17) . . ?
C10 C9 H9 120.4(10) . . ?
C8 C9 H9 118.4(10) . . ?
C11 C10 C9 119.83(17) . . ?
C11 C10 H10 120.6(11) . . ?
C9 C10 H10 119.6(11) . . ?
C10 C11 C12 121.75(16) . . ?
C10 C11 H11 119.7(11) . . ?
C12 C11 H11 118.5(11) . . ?
C11 C12 C7 116.99(15) . . ?
C11 C12 C16 120.35(14) . . ?
C7 C12 C16 122.65(15) . . ?
C8 C13 C14 112.95(14) . . ?
C8 C13 C15 110.01(14) . . ?
C14 C13 C15 109.99(16) . . ?
C8 C13 H13 110.1(10) . . ?
C14 C13 H13 106.7(9) . . ?
C15 C13 H13 106.8(10) . . ?
C13 C14 H14A 111.3(13) . . ?
C13 C14 H14B 109.7(12) . . ?
H14A C14 H14B 108.0(17) . . ?
C13 C14 H14C 109.8(11) . . ?
H14A C14 H14C 107.1(17) . . ?
H14B C14 H14C 110.9(17) . . ?
C13 C15 H15A 110.9(12) . . ?
C13 C15 H15B 110.8(12) . . ?
H15A C15 H15B 110.4(16) . . ?
C13 C15 H15C 109.5(11) . . ?
H15A C15 H15C 107.3(15) . . ?
H15B C15 H15C 107.8(16) . . ?
C12 C16 C17 112.26(15) . . ?
C12 C16 C18 109.88(15) . . ?
C17 C16 C18 110.92(16) . . ?
C12 C16 H16 107.1(10) . . ?
C17 C16 H16 105.2(9) . . ?
C18 C16 H16 111.4(9) . . ?
C16 C17 H17A 109.7(11) . . ?
C16 C17 H17B 110.7(12) . . ?
H17A C17 H17B 107.6(16) . . ?
C16 C17 H17C 109.6(13) . . ?
H17A C17 H17C 108.9(18) . . ?
H17B C17 H17C 110.4(18) . . ?
C16 C18 H18A 111.3(11) . . ?
C16 C18 H18B 109.8(12) . . ?
H18A C18 H18B 106.7(17) . . ?
C16 C18 H18C 111.3(13) . . ?
H18A C18 H18C 107.2(17) . . ?
H18B C18 H18C 110.4(18) . . ?
C20 C19 C24 123.38(15) . . ?
C20 C19 N3 118.74(14) . . ?
C24 C19 N3 117.86(15) . . ?
C19 C20 C21 117.11(16) . . ?
C19 C20 C25 122.98(14) . . ?
C21 C20 C25 119.90(16) . . ?
C22 C21 C20 120.79(18) . . ?
C22 C21 H21 118.5(11) . . ?
C20 C21 H21 120.7(12) . . ?
C23 C22 C21 120.75(17) . . ?
C23 C22 H22 120.5(11) . . ?
C21 C22 H22 118.8(11) . . ?
C22 C23 C24 121.10(18) . . ?
C22 C23 H23 120.6(12) . . ?
C24 C23 H23 118.3(12) . . ?
C23 C24 C19 116.83(17) . . ?
C23 C24 C28 119.93(16) . . ?
C19 C24 C28 123.24(15) . . ?
C20 C25 C27 112.63(15) . . ?
C20 C25 C26 110.45(17) . . ?
C27 C25 C26 110.05(17) . . ?
C20 C25 H25 107.9(10) . . ?
C27 C25 H25 108.3(10) . . ?
C26 C25 H25 107.4(9) . . ?
C25 C26 H26A 110.8(14) . . ?
C25 C26 H26B 109.4(13) . . ?
H26A C26 H26B 111(2) . . ?
C25 C26 H26C 109.1(14) . . ?
H26A C26 H26C 108(2) . . ?
H26B C26 H26C 109(2) . . ?
C25 C27 H27A 108.6(12) . . ?
C25 C27 H27B 108.9(12) . . ?
H27A C27 H27B 110.3(16) . . ?
C25 C27 H27C 107.2(14) . . ?
H27A C27 H27C 111.8(18) . . ?
H27B C27 H27C 109.9(18) . . ?
C24 C28 C29 111.66(17) . . ?
C24 C28 C30 111.05(17) . . ?
C29 C28 C30 111.19(19) . . ?
C24 C28 H26 108.1(11) . . ?
C29 C28 H26 107.6(11) . . ?
C30 C28 H26 107.0(10) . . ?
C28 C29 H29A 110.7(15) . . ?
C28 C29 H29B 109.7(15) . . ?
H29A C29 H29B 109(2) . . ?
C28 C29 H29C 109.7(13) . . ?
H29A C29 H29C 109.0(19) . . ?
H29B C29 H29C 109.0(19) . . ?
C28 C30 H30A 109.5(13) . . ?
C28 C30 H30B 108.9(13) . . ?
H30A C30 H30B 109.4(19) . . ?
C28 C30 H30C 109.5(13) . . ?
H30A C30 H30C 110(2) . . ?
H30B C30 H30C 109.2(19) . . ?
N2 C31 C32 178.6(2) . . ?
C31 C32 H32A 107.7(16) . . ?
C31 C32 H32B 109.5(14) . . ?
H32A C32 H32B 107(2) . . ?
C31 C32 H32C 110.8(15) . . ?
H32A C32 H32C 110(2) . . ?
H32B C32 H32C 111(2) . . ?

loop_
_geom_bond_atom_site_label_1
_geom_bond_atom_site_label_2
_geom_bond_distance
_geom_bond_site_symmetry_2
_geom_bond_publ_flag
O1 C6 1.237(2) . ?
O2 C6 1.234(2) . ?
N1 C2 1.3264(19) . ?
N1 C7 1.447(2) . ?
N1 C5 1.4802(19) . ?
N2 C31 1.137(3) . ?
N3 C2 1.3171(19) . ?
N3 C19 1.446(2) . ?
N3 C4 1.4815(19) . ?
C2 C6 1.535(2) . ?
C4 C5 1.531(2) . ?
C4 H4A 0.997(17) . ?
C4 H4B 0.98(2) . ?
C5 H5A 0.980(18) . ?
C5 H5B 0.997(19) . ?
C7 C8 1.401(2) . ?
C7 C12 1.403(2) . ?
C8 C9 1.396(2) . ?
C8 C13 1.523(2) . ?
C9 C10 1.385(2) . ?
C9 H9 1.007(19) . ?
C10 C11 1.383(3) . ?
C10 H10 0.99(2) . ?
C11 C12 1.390(2) . ?
C11 H11 1.00(2) . ?
C12 C16 1.515(2) . ?
C13 C14 1.528(3) . ?
C13 C15 1.533(2) . ?
C13 H13 1.036(18) . ?
C14 H14A 1.01(2) . ?
C14 H14B 1.04(2) . ?
C14 H14C 0.99(2) . ?
C15 H15A 1.03(2) . ?
C15 H15B 0.99(2) . ?
C15 H15C 1.02(2) . ?
C16 C17 1.529(2) . ?
C16 C18 1.536(3) . ?
C16 H16 0.997(17) . ?
C17 H17A 1.02(2) . ?
C17 H17B 1.02(2) . ?
C17 H17C 1.00(2) . ?
C18 H18A 1.05(2) . ?
C18 H18B 1.03(2) . ?
C18 H18C 0.97(2) . ?
C19 C20 1.397(2) . ?
C19 C24 1.403(2) . ?
C20 C21 1.400(2) . ?
C20 C25 1.516(2) . ?
C21 C22 1.382(3) . ?
C21 H21 0.97(2) . ?
C22 C23 1.380(3) . ?
C22 H22 0.99(2) . ?
C23 C24 1.397(2) . ?
C23 H23 0.98(2) . ?
C24 C28 1.518(3) . ?
C25 C27 1.525(3) . ?
C25 C26 1.533(3) . ?
C25 H25 0.992(17) . ?
C26 H26A 0.97(3) . ?
C26 H26B 1.04(3) . ?
C26 H26C 1.01(3) . ?
C27 H27A 1.01(2) . ?
C27 H27B 1.00(2) . ?
C27 H27C 0.98(2) . ?
C28 C29 1.527(3) . ?
C28 C30 1.532(3) . ?
C28 H26 0.993(19) . ?
C29 H29A 1.01(3) . ?
C29 H29B 0.97(3) . ?
C29 H29C 1.04(2) . ?
C30 H30A 1.00(2) . ?
C30 H30B 0.97(2) . ?
C30 H30C 1.02(3) . ?
C31 C32 1.439(3) . ?
C32 H32A 0.97(3) . ?
C32 H32B 1.02(3) . ?
C32 H32C 0.97(3) . ?

loop_
_geom_torsion_atom_site_label_1
_geom_torsion_atom_site_label_2
_geom_torsion_atom_site_label_3
_geom_torsion_atom_site_label_4
_geom_torsion
_geom_torsion_site_symmetry_1
_geom_torsion_site_symmetry_2
_geom_torsion_site_symmetry_3
_geom_torsion_site_symmetry_4
_geom_torsion_publ_flag
C19 N3 C2 N1 175.42(14) . . . . ?
C4 N3 C2 N1 0.66(19) . . . . ?
C19 N3 C2 C6 -7.0(3) . . . . ?
C4 N3 C2 C6 178.21(15) . . . . ?
C7 N1 C2 N3 -172.18(14) . . . . ?
C5 N1 C2 N3 1.33(19) . . . . ?
C7 N1 C2 C6 10.2(2) . . . . ?
C5 N1 C2 C6 -176.26(15) . . . . ?
C2 N3 C4 C5 -2.22(18) . . . . ?
C19 N3 C4 C5 -177.24(14) . . . . ?
C2 N1 C5 C4 -2.60(18) . . . . ?
C7 N1 C5 C4 170.76(14) . . . . ?
N3 C4 C5 N1 2.72(17) . . . . ?
N3 C2 C6 O2 59.8(2) . . . . ?
N1 C2 C6 O2 -122.87(17) . . . . ?
N3 C2 C6 O1 -119.30(17) . . . . ?
N1 C2 C6 O1 58.0(2) . . . . ?
C2 N1 C7 C8 80.28(19) . . . . ?
C5 N1 C7 C8 -92.30(18) . . . . ?
C2 N1 C7 C12 -97.91(18) . . . . ?
C5 N1 C7 C12 89.51(19) . . . . ?
C12 C7 C8 C9 4.5(2) . . . . ?
N1 C7 C8 C9 -173.61(13) . . . . ?
C12 C7 C8 C13 -173.14(14) . . . . ?
N1 C7 C8 C13 8.8(2) . . . . ?
C7 C8 C9 C10 -3.4(2) . . . . ?
C13 C8 C9 C10 174.36(15) . . . . ?
C8 C9 C10 C11 0.2(2) . . . . ?
C9 C10 C11 C12 2.2(2) . . . . ?
C10 C11 C12 C7 -1.2(2) . . . . ?
C10 C11 C12 C16 179.80(15) . . . . ?
C8 C7 C12 C11 -2.3(2) . . . . ?
N1 C7 C12 C11 175.81(13) . . . . ?
C8 C7 C12 C16 176.73(14) . . . . ?
N1 C7 C12 C16 -5.2(2) . . . . ?
C9 C8 C13 C14 66.2(2) . . . . ?
C7 C8 C13 C14 -116.24(19) . . . . ?
C9 C8 C13 C15 -57.1(2) . . . . ?
C7 C8 C13 C15 120.45(17) . . . . ?
C11 C12 C16 C17 -52.4(2) . . . . ?
C7 C12 C16 C17 128.63(17) . . . . ?
C11 C12 C16 C18 71.55(19) . . . . ?
C7 C12 C16 C18 -107.44(18) . . . . ?
C2 N3 C19 C20 90.3(2) . . . . ?
C4 N3 C19 C20 -95.48(18) . . . . ?
C2 N3 C19 C24 -91.51(19) . . . . ?
C4 N3 C19 C24 82.72(19) . . . . ?
C24 C19 C20 C21 2.6(2) . . . . ?
N3 C19 C20 C21 -179.34(14) . . . . ?
C24 C19 C20 C25 -178.87(15) . . . . ?
N3 C19 C20 C25 -0.8(2) . . . . ?
C19 C20 C21 C22 -1.8(2) . . . . ?
C25 C20 C21 C22 179.62(15) . . . . ?
C20 C21 C22 C23 -0.1(3) . . . . ?
C21 C22 C23 C24 1.4(3) . . . . ?
C22 C23 C24 C19 -0.6(3) . . . . ?
C22 C23 C24 C28 179.95(16) . . . . ?
C20 C19 C24 C23 -1.4(2) . . . . ?
N3 C19 C24 C23 -179.49(14) . . . . ?
C20 C19 C24 C28 178.02(16) . . . . ?
N3 C19 C24 C28 -0.1(2) . . . . ?
C19 C20 C25 C27 132.37(17) . . . . ?
C21 C20 C25 C27 -49.1(2) . . . . ?
C19 C20 C25 C26 -104.14(19) . . . . ?
C21 C20 C25 C26 74.4(2) . . . . ?
C23 C24 C28 C29 -53.8(2) . . . . ?
C19 C24 C28 C29 126.78(19) . . . . ?
C23 C24 C28 C30 70.9(2) . . . . ?
C19 C24 C28 C30 -108.5(2) . . . . ?

loop_
_cod_related_entry_id
_cod_related_entry_database
_cod_related_entry_code
1 ChemSpider 30659058
